data_1551322
loop_
_publ_author_name
'Marc A. Little'
'Michael E. Briggs'
'James T. A. Jones'
'Marc Schmidtmann'
'Tom Hasell'
'Samantha Y. Chong'
'Kim E. Jelfs'
'Linjiang Chen'
'Andrew I. Cooper'

_publ_section_title
;
 Trapping virtual pores by crystal retro-engineering
;
_journal_name_full 'Nature Chemistry'
_journal_page_first 153
_journal_page_last 159
_journal_paper_doi 10.1038/nchem.2156
_journal_volume 7
_journal_year 2015
_chemical_absolute_configuration unk
_chemical_formula_moiety '2(C72 H84 N12), C72 H66 N11'
_chemical_formula_sum 'C216 H237 N35'
_chemical_formula_weight 3323.41
_space_group_crystal_system trigonal
_space_group_IT_number 155
_space_group_name_Hall 'R 3 2"'
_space_group_name_H-M_alt 'R 3 2 :H'
_atom_sites_solution_hydrogens geom
_atom_sites_solution_primary direct
_atom_sites_solution_secondary difmap
_cell_angle_alpha 90.00
_cell_angle_beta 90.00
_cell_angle_gamma 120.00
_cell_formula_units_Z 3
_cell_length_a 20.804(3)
_cell_length_b 20.804(3)
_cell_length_c 45.126(7)
_cell_measurement_reflns_used 9968
_cell_measurement_temperature 400(2)
_cell_measurement_theta_max 19.98
_cell_measurement_theta_min 2.31
_cell_volume 16914(4)
_computing_cell_refinement 'SAINT v7.68A (Bruker,2009)'
_computing_data_collection 'CrystalClear-SM Expert 2.0 r7 (Rigaku, 2011)'
_computing_data_reduction 'SAINT v7.68A (Bruker,2009)'
_computing_molecular_graphics 'Olex2 (Dolomanov et al., 2009)'
_computing_publication_material 'Olex2 (Dolomanov et al., 2009)'
_computing_structure_refinement 'XL (Sheldrick, 2008)'
_computing_structure_solution 'ShelXS (Sheldrick, 2008)'
_diffrn_ambient_temperature 450.0
_diffrn_detector CCD
_diffrn_detector_area_resol_mean 28.5714
_diffrn_detector_type 'Rigaku Saturn724+'
_diffrn_measured_fraction_theta_full 0.999
_diffrn_measured_fraction_theta_max 0.999
_diffrn_measurement_device 'AFC12 (Right): Kappa 3 circle'
_diffrn_measurement_device_type 'Rigaku Saturn724+ (2x2 bin mode)'
_diffrn_measurement_method 'profile data from \w-scans'
_diffrn_measurement_specimen_support 'Mitegen 50um'
_diffrn_radiation_collimation 0.3
_diffrn_radiation_monochromator Confocal
_diffrn_radiation_probe x-ray
_diffrn_radiation_type 'Mo K\a'
_diffrn_radiation_wavelength 0.710747
_diffrn_radiation_xray_symbol K-L~3~
_diffrn_reflns_av_R_equivalents 0.0733
_diffrn_reflns_av_unetI/netI 0.0258
_diffrn_reflns_limit_h_max 20
_diffrn_reflns_limit_h_min -20
_diffrn_reflns_limit_k_max 20
_diffrn_reflns_limit_k_min -20
_diffrn_reflns_limit_l_max 45
_diffrn_reflns_limit_l_min -45
_diffrn_reflns_number 78509
_diffrn_reflns_theta_full 20.80
_diffrn_reflns_theta_max 20.80
_diffrn_reflns_theta_min 1.96
_diffrn_source 'Rotating Anode'
_diffrn_source_current 24.0
_diffrn_source_power 1.2
_diffrn_source_target Mo
_diffrn_source_type 'Rotating Anode'
_diffrn_source_voltage 50.0
_diffrn_standards_number 0
_exptl_absorpt_coefficient_mu 0.059
_exptl_absorpt_correction_T_max 0.7449
_exptl_absorpt_correction_T_min 0.5123
_exptl_absorpt_correction_type multi-scan
_exptl_absorpt_process_details
;
SADABS-2008/1 (Bruker,2008) was used for absorption correction.
wR2(int) was 0.0948 before and 0.0694 after correction.
The Ratio of minimum to maximum transmission is 0.6877.
The \l/2 correction factor is 0.0000.
;
_exptl_crystal_colour colourless
_exptl_crystal_colour_primary colourless
_exptl_crystal_density_diffrn 0.979
_exptl_crystal_density_meas .
_exptl_crystal_density_method 'not measured'
_exptl_crystal_description prism
_exptl_crystal_F_000 5334
_exptl_crystal_size_max 0.236
_exptl_crystal_size_mid 0.224
_exptl_crystal_size_min 0.104
_refine_diff_density_max 0.256
_refine_diff_density_min -0.216
_refine_diff_density_rms 0.029
_refine_ls_abs_structure_details 'Flack H D (1983), Acta Cryst. A39, 876-881'
_refine_ls_abs_structure_Flack 0(6)
_refine_ls_extinction_method none
_refine_ls_goodness_of_fit_ref 1.025
_refine_ls_hydrogen_treatment constr
_refine_ls_matrix_type full
_refine_ls_number_parameters 323
_refine_ls_number_reflns 3947
_refine_ls_number_restraints 7
_refine_ls_restrained_S_all 1.034
_refine_ls_R_factor_all 0.0892
_refine_ls_R_factor_gt 0.0678
_refine_ls_shift/su_max 0.000
_refine_ls_shift/su_mean 0.000
_refine_ls_structure_factor_coef Fsqd
_refine_ls_weighting_details 'calc w=1/[\s^2^(Fo^2^)+(0.1112P)^2^+19.8732P] where P=(Fo^2^+2Fc^2^)/3'
_refine_ls_weighting_scheme calc
_refine_ls_wR_factor_gt 0.1934
_refine_ls_wR_factor_ref 0.2233
_reflns_number_gt 3011
_reflns_number_total 3947
_reflns_threshold_expression >2sigma(I)
_cod_data_source_file nchem.2156-s5.cif
_cod_data_source_block 2(CC3-R)(3+2#5)_450K
_cod_original_sg_symbol_H-M 'R 3 2'
_cod_database_code 1551322
_olex2_refinement_description
;
1. Fixed Uiso
 At 1.2 times of:
  All C(H) groups, All C(H,H) groups
2. Restrained distances
 N6-C34 = N6-C31
 1.43 with sigma of 0.005
3. Restrained planarity
 C27, C28, C33, C32, C31, C30, C29, N6
 with sigma of 0.01
4. Rigid bond restraints
 C37, C38, C39, C34, C35, C36, N6, C43, C45, N7, C40, C41, H40, C42, H41A,
 H41B, H42A, H42B, N8, H38, H36, H39, H35, C31, C48, C44, C30, C32, H48, C47,
 C29, H30, H32, C33, H47, C46, C28, H29, H33, H46, C27, N5, H27, C26, C25, H26A,
  H26B, H25A, H25B
 with sigma for 1-2 distances of 0.01 and sigma for 1-3 distances of 0.01
5. Others
 Fixed Sof: N7(0.5) C37(0.5) C38(0.5) H38(0.5) C39(0.5) H39(0.5) C34(0.5)
 C35(0.5) H35(0.5) C36(0.5) H36(0.5) C42(0.5) H42A(0.5) H42B(0.5) C40(0.5)
 H40(0.5) C41(0.5) H41A(0.5) H41B(0.5) C48(0.5) H48(0.5) C47(0.5) H47(0.5)
 C46(0.5) H46(0.5) C45(0.5) C44(0.5) H44(0.5) C25(0.5) H25A(0.5) H25B(0.5)
 C26(0.5) H26A(0.5) H26B(0.5) N5(0.5) C27(0.5) H27(0.5) C28(0.5) C29(0.5)
 H29(0.5) C30(0.5) H30(0.5) C31(0.5) C32(0.5) H32(0.5) C33(0.5) H33(0.5)
6.a Ternary CH refined with riding coordinates:
 C9(H9), C20(H20), C4(H4), C19(H19)
6.b Secondary CH2 refined with riding coordinates:
 C24(H24A,H24B), C21(H21A,H21B), C5(H5A,H5B), C42(H42A,H42B), C22(H22A,H22B),
 C41(H41A,H41B), C23(H23A,H23B), C6(H6A,H6B), C7(H7A,H7B), C8(H8A,H8B),
 C25(H25A,H25B), C26(H26A,H26B)
6.c Aromatic/amide H refined with riding coordinates:
 C10(H10), C18(H18), C16(H16), C38(H38), C39(H39), C35(H35), C36(H36),
 C12(H12), C17(H17), C40(H40), C3(H3), C14(H14), C1(H1), C48(H48), C47(H47),
 C46(H46), C44(H44), C27(H27), C29(H29), C30(H30), C32(H32), C33(H33)
6.d Fitted hexagon refined as free rotating group:
 C37(C38,C39,C34,C35,C36), C43(C48,C47,C46,C45,C44), C28(C29,C30,C31,C32,C33)
;

loop_
_space_group_symop_id
_space_group_symop_operation_xyz
1 'x, y, z'
2 '-y, x-y, z'
3 '-x+y, -x, z'
4 'x-y, -y, -z'
5 '-x, -x+y, -z'
6 'y, x, -z'
7 'x+2/3, y+1/3, z+1/3'
8 '-y+2/3, x-y+1/3, z+1/3'
9 '-x+y+2/3, -x+1/3, z+1/3'
10 'x-y+2/3, -y+1/3, -z+1/3'
11 '-x+2/3, -x+y+1/3, -z+1/3'
12 'y+2/3, x+1/3, -z+1/3'
13 'x+1/3, y+2/3, z+2/3'
14 '-y+1/3, x-y+2/3, z+2/3'
15 '-x+y+1/3, -x+2/3, z+2/3'
16 'x-y+1/3, -y+2/3, -z+2/3'
17 '-x+1/3, -x+y+2/3, -z+2/3'
18 'y+1/3, x+2/3, -z+2/3'

loop_
_atom_site_label
_atom_site_type_symbol
_atom_site_fract_x
_atom_site_fract_y
_atom_site_fract_z
_atom_site_U_iso_or_equiv
_atom_site_adp_type
_atom_site_occupancy
_atom_site_symmetry_multiplicity
_atom_site_calc_flag
_atom_site_disorder_assembly
_atom_site_disorder_group
_atom_site_refinement_flags_posn
_atom_site_refinement_flags_adp
C15 C 0.5594(4) 0.4488(4) 0.72152(16) 0.1251(18) Uani 1 1 d . . . .
N1 N 0.8157(4) 0.6029(3) 0.74912(12) 0.1344(16) Uani 1 1 d . . . .
N3 N 0.6113(3) 0.5584(3) 0.63755(13) 0.1284(15) Uani 1 1 d . . . .
C10 C 0.6612(4) 0.5660(3) 0.65550(17) 0.1277(19) Uani 1 1 d . . . .
H10 H 0.7104 0.5947 0.6496 0.153 Uiso 1 1 calc . . R .
C9 C 0.6337(3) 0.5970(3) 0.60932(15) 0.1237(19) Uani 1 1 d . . . .
H9 H 0.6879 0.6270 0.6084 0.148 Uiso 1 1 calc . . R .
C13 C 0.6904(4) 0.5240(4) 0.73333(18) 0.132(2) Uani 1 1 d . . . .
C24 C 0.3553(5) 0.3510(5) 0.78371(17) 0.158(3) Uani 1 1 d . . . .
H24A H 0.3826 0.3593 0.8021 0.189 Uiso 1 1 calc . . R .
H24B H 0.3635 0.3986 0.7767 0.189 Uiso 1 1 calc . . R .
C18 C 0.4836(4) 0.3959(4) 0.73082(16) 0.1222(18) Uani 1 1 d . . . .
H18 H 0.4470 0.3797 0.7163 0.147 Uiso 1 1 calc . . R .
N7 N 0.4234(7) 0.6237(8) 0.5363(3) 0.123(3) Uiso 0.50 1 d A 1 . U
N2 N 0.4635(3) 0.3707(3) 0.75576(14) 0.1282(16) Uani 1 1 d . . . .
C16 C 0.5746(4) 0.4805(4) 0.69399(17) 0.1280(19) Uani 1 1 d . . . .
H16 H 0.5356 0.4668 0.6808 0.154 Uiso 1 1 calc . . R .
C37 C 0.4008(5) 0.5965(4) 0.58934(11) 0.103(4) Uiso 0.50 1 d A 1 . U
C38 C 0.3681(5) 0.5201(4) 0.58611(12) 0.109(3) Uiso 0.50 1 d A 1 G U
H38 H 0.3606 0.4993 0.5673 0.131 Uiso 0.50 1 calc A 1 R U
C39 C 0.3467(5) 0.4746(3) 0.61100(16) 0.122(4) Uiso 0.50 1 d A 1 G U
H39 H 0.3248 0.4235 0.6088 0.146 Uiso 0.50 1 calc A 1 R U
C34 C 0.3579(6) 0.5057(4) 0.63913(13) 0.232(16) Uiso 0.50 1 d A 1 DG U
C35 C 0.3906(5) 0.5821(4) 0.64237(10) 0.086(3) Uiso 0.50 1 d A 1 G U
H35 H 0.3981 0.6029 0.6612 0.103 Uiso 0.50 1 calc A 1 R U
C36 C 0.4121(4) 0.6275(3) 0.61748(14) 0.090(3) Uiso 0.50 1 d A 1 G U
H36 H 0.4339 0.6787 0.6196 0.108 Uiso 0.50 1 calc A 1 R U
C12 C 0.7034(4) 0.5527(3) 0.70510(18) 0.1283(19) Uani 1 1 d . . . .
H12 H 0.7518 0.5865 0.6994 0.154 Uiso 1 1 calc . . R .
C11 C 0.6464(4) 0.5326(4) 0.68491(16) 0.1262(18) Uani 1 1 d . . . .
C20 C 0.3737(4) 0.2449(4) 0.77189(14) 0.1252(18) Uani 1 1 d . . . .
H20 H 0.4022 0.2520 0.7901 0.150 Uiso 1 1 calc . . R .
C17 C 0.7524(5) 0.5509(4) 0.75462(15) 0.135(2) Uani 1 1 d . . . .
H17 H 0.7437 0.5277 0.7730 0.162 Uiso 1 1 calc . . R .
C21 C 0.2904(5) 0.1928(4) 0.77771(19) 0.176(3) Uani 1 1 d . . . .
H21A H 0.2827 0.1461 0.7856 0.211 Uiso 1 1 calc . . R .
H21B H 0.2634 0.1826 0.7592 0.211 Uiso 1 1 calc . . R .
C5 C 0.6226(5) 0.5759(5) 0.55429(17) 0.161(3) Uani 1 1 d . . . .
H5A H 0.6760 0.6039 0.5514 0.193 Uiso 1 1 calc . . R .
H5B H 0.6015 0.5383 0.5390 0.193 Uiso 1 1 calc . . R .
C42 C 0.3958(9) 0.6548(9) 0.4881(3) 0.125(5) Uiso 0.50 1 d A 1 . U
H42A H 0.3760 0.6031 0.4829 0.150 Uiso 0.50 1 calc A 1 R U
H42B H 0.4198 0.6844 0.4707 0.150 Uiso 0.50 1 calc A 1 R U
C22 C 0.2600(5) 0.2278(7) 0.7998(2) 0.198(4) Uani 1 1 d . . . .
H22A H 0.2070 0.1951 0.8022 0.237 Uiso 1 1 calc . . R .
H22B H 0.2832 0.2329 0.8190 0.237 Uiso 1 1 calc . . R .
C40 C 0.4332(10) 0.6490(10) 0.5616(4) 0.130(6) Uiso 0.50 1 d A 1 . U
H40 H 0.4603 0.7002 0.5644 0.156 Uiso 0.50 1 calc A 1 R U
C41 C 0.4507(8) 0.6746(8) 0.5115(3) 0.120(4) Uiso 0.50 1 d A 1 . U
H41A H 0.4942 0.6753 0.5033 0.144 Uiso 0.50 1 calc A 1 R U
H41B H 0.4656 0.7242 0.5185 0.144 Uiso 0.50 1 calc A 1 R U
N4 N 0.6420(3) 0.4956(4) 0.58722(12) 0.1317(16) Uani 1 1 d . . . .
C4 C 0.6054(3) 0.5391(4) 0.58435(14) 0.1242(18) Uani 1 1 d . . . .
H4 H 0.5516 0.5064 0.5863 0.149 Uiso 1 1 calc . . R .
C2 C 0.6361(4) 0.3794(4) 0.59444(12) 0.1165(16) Uani 1 1 d . . . .
C19 C 0.3848(3) 0.3187(4) 0.76092(14) 0.1260(19) Uani 1 1 d . . . .
H19 H 0.3576 0.3109 0.7423 0.151 Uiso 1 1 calc . . R .
C3 C 0.6032(4) 0.4274(4) 0.59223(13) 0.1204(18) Uani 1 1 d . . . .
H3 H 0.5523 0.4066 0.5946 0.144 Uiso 1 1 calc . . R .
C14 C 0.6178(4) 0.4713(4) 0.74198(16) 0.137(2) Uani 1 1 d . . . .
H14 H 0.6086 0.4516 0.7610 0.164 Uiso 1 1 calc . . R .
C1 C 0.5919(3) 0.3038(4) 0.59474(11) 0.1192(17) Uani 1 1 d . . . .
H1 H 0.5406 0.2835 0.5952 0.143 Uiso 1 1 calc . . R .
C23 C 0.2744(5) 0.3015(7) 0.7897(2) 0.190(4) Uani 1 1 d . . . .
H23A H 0.2584 0.3236 0.8048 0.228 Uiso 1 1 calc . . R .
H23B H 0.2463 0.2959 0.7718 0.228 Uiso 1 1 calc . . R .
C6 C 0.5917(5) 0.6268(7) 0.5517(2) 0.184(3) Uani 1 1 d . . . .
H6A H 0.5379 0.5978 0.5525 0.220 Uiso 1 1 calc . . R .
H6B H 0.6055 0.6515 0.5326 0.220 Uiso 1 1 calc . . R .
C7 C 0.6191(6) 0.6848(6) 0.5759(3) 0.193(4) Uani 1 1 d . . . .
H7A H 0.5954 0.7146 0.5741 0.231 Uiso 1 1 calc . . R .
H7B H 0.6723 0.7173 0.5741 0.231 Uiso 1 1 calc . . R .
C8 C 0.6007(4) 0.6462(4) 0.60581(19) 0.154(3) Uani 1 1 d . . . .
H8A H 0.6194 0.6832 0.6214 0.185 Uiso 1 1 calc . . R .
H8B H 0.5473 0.6166 0.6080 0.185 Uiso 1 1 calc . . R .
C43 C 0.3333 0.3941(3) 0.6667 0.143(3) Uiso 1 2 d . . S TU
C48 C 0.3928(2) 0.3977(4) 0.65120(12) 0.133(6) Uiso 0.50 1 d B 1 G U
H48 H 0.4272 0.4418 0.6421 0.160 Uiso 0.50 1 calc B 1 R U
C47 C 0.4008(5) 0.3354(5) 0.6493(3) 0.172(6) Uiso 0.50 1 d B 1 G U
H47 H 0.4406 0.3377 0.6389 0.207 Uiso 0.50 1 calc B 1 R U
C46 C 0.3493(7) 0.2695(5) 0.6629(3) 0.135(4) Uiso 0.50 1 d . . G U
H46 H 0.3572 0.2294 0.6615 0.161 Uiso 0.50 1 calc C 2 R U
C45 C 0.2898(6) 0.2659(4) 0.6783(3) 0.136(4) Uiso 0.50 1 d B 2 G U
C44 C 0.2819(3) 0.3283(3) 0.68024(14) 0.167(8) Uiso 0.50 1 d B 2 G U
H44 H 0.2421 0.3259 0.6906 0.200 Uiso 0.50 1 calc B 2 R .
N6 N 0.3333 0.4638(3) 0.6667 0.147(2) Uiso 1 2 d . . DS TU
N8 N 0.3333 0.6667 0.4969(2) 0.135(3) Uiso 1 3 d . . S TU
C25 C 0.3015(12) 0.5913(10) 0.8444(4) 0.154(6) Uiso 0.50 1 d . 2 . U
H25A H 0.2816 0.5850 0.8643 0.185 Uiso 0.50 1 calc . 2 R U
H25B H 0.3405 0.5786 0.8449 0.185 Uiso 0.50 1 calc . 2 R U
C26 C 0.2381(12) 0.5351(12) 0.8233(5) 0.184(7) Uiso 0.50 1 d . 2 . U
H26A H 0.2095 0.4874 0.8330 0.220 Uiso 0.50 1 calc . 2 R U
H26B H 0.2049 0.5536 0.8183 0.220 Uiso 0.50 1 calc . 2 R U
N5 N 0.2744(10) 0.5275(9) 0.7958(4) 0.170(6) Uiso 0.50 1 d . 2 . U
C27 C 0.2606(9) 0.5525(7) 0.7704(4) 0.127(6) Uiso 0.50 1 d . 2 . U
H27 H 0.2373 0.5806 0.7690 0.153 Uiso 0.50 1 calc . 2 R U
C28 C 0.2860(6) 0.5302(4) 0.74730(17) 0.159(7) Uiso 0.50 1 d . 2 . U
C29 C 0.2459(6) 0.5286(7) 0.7224(3) 0.247(12) Uiso 0.50 1 d . 2 G U
H29 H 0.2091 0.5414 0.7240 0.296 Uiso 0.50 1 calc . 2 R U
C30 C 0.2606(5) 0.5077(6) 0.69512(19) 0.194(10) Uiso 0.50 1 d . 2 G U
H30 H 0.2338 0.5066 0.6785 0.232 Uiso 0.50 1 calc . 2 R U
C31 C 0.3155(4) 0.4885(4) 0.69274(12) 0.097(5) Uiso 0.50 1 d . 2 DG U
C32 C 0.3557(5) 0.4901(5) 0.71764(18) 0.134(4) Uiso 0.50 1 d . 2 G U
H32 H 0.3924 0.4773 0.7160 0.161 Uiso 0.50 1 calc . 2 R U
C33 C 0.3409(6) 0.5110(5) 0.74492(14) 0.136(4) Uiso 0.50 1 d . 2 G U
H33 H 0.3677 0.5121 0.7616 0.164 Uiso 0.50 1 calc . 2 R U

loop_
_atom_site_aniso_label
_atom_site_aniso_U_11
_atom_site_aniso_U_22
_atom_site_aniso_U_33
_atom_site_aniso_U_23
_atom_site_aniso_U_13
_atom_site_aniso_U_12
C15 0.107(5) 0.130(5) 0.139(5) -0.019(4) -0.020(4) 0.060(4)
N1 0.123(4) 0.124(4) 0.148(4) -0.001(3) -0.029(4) 0.056(4)
N3 0.104(3) 0.132(4) 0.139(4) -0.001(3) -0.015(3) 0.051(3)
C10 0.115(5) 0.109(4) 0.152(6) 0.001(4) -0.003(4) 0.050(4)
C9 0.096(4) 0.116(4) 0.152(5) 0.018(4) -0.008(4) 0.048(3)
C13 0.129(6) 0.115(5) 0.151(6) -0.013(4) -0.024(5) 0.061(4)
C24 0.165(7) 0.176(7) 0.165(6) -0.013(5) 0.020(5) 0.110(6)
C18 0.110(5) 0.131(5) 0.121(5) -0.017(4) -0.010(4) 0.056(4)
N2 0.117(4) 0.133(4) 0.132(4) -0.016(3) -0.007(3) 0.061(3)
C16 0.116(5) 0.125(5) 0.140(5) -0.011(4) -0.021(4) 0.058(4)
C12 0.116(5) 0.108(4) 0.154(6) -0.006(4) -0.022(4) 0.050(4)
C11 0.121(5) 0.115(5) 0.144(5) -0.014(4) -0.015(5) 0.060(4)
C20 0.121(5) 0.132(5) 0.128(4) -0.015(4) 0.005(3) 0.067(4)
C17 0.136(6) 0.133(5) 0.133(5) -0.002(4) -0.025(5) 0.064(5)
C21 0.155(7) 0.145(6) 0.194(7) -0.018(5) 0.049(6) 0.051(5)
C5 0.173(7) 0.201(7) 0.150(6) 0.032(5) 0.004(5) 0.125(6)
C22 0.160(7) 0.212(10) 0.206(9) -0.015(8) 0.070(6) 0.081(7)
N4 0.116(4) 0.134(5) 0.158(4) 0.008(3) 0.004(3) 0.071(4)
C4 0.112(4) 0.129(5) 0.140(5) 0.002(4) -0.019(4) 0.067(4)
C2 0.116(5) 0.119(6) 0.117(4) -0.004(3) -0.005(3) 0.061(5)
C19 0.113(5) 0.149(6) 0.120(4) -0.027(4) -0.006(3) 0.069(4)
C3 0.104(4) 0.118(5) 0.135(5) -0.014(4) -0.006(3) 0.052(4)
C14 0.135(6) 0.122(5) 0.143(5) -0.005(4) -0.014(5) 0.057(5)
C1 0.108(4) 0.117(5) 0.120(4) 0.000(3) 0.001(3) 0.047(5)
C23 0.155(8) 0.255(12) 0.192(8) -0.045(8) 0.025(6) 0.126(8)
C6 0.181(8) 0.222(10) 0.188(8) 0.046(8) 0.000(6) 0.130(8)
C7 0.184(8) 0.157(7) 0.264(12) 0.041(8) -0.020(8) 0.106(6)
C8 0.154(6) 0.144(5) 0.189(7) -0.014(5) -0.035(5) 0.092(5)

loop_
_atom_type_symbol
_atom_type_description
_atom_type_scat_dispersion_real
_atom_type_scat_dispersion_imag
_atom_type_scat_source
C C 0.0033 0.0016 'International Tables Vol C Tables 4.2.6.8 and 6.1.1.4'
H H 0.0000 0.0000 'International Tables Vol C Tables 4.2.6.8 and 6.1.1.4'
N N 0.0061 0.0033 'International Tables Vol C Tables 4.2.6.8 and 6.1.1.4'

loop_
_geom_angle_atom_site_label_1
_geom_angle_atom_site_label_2
_geom_angle_atom_site_label_3
_geom_angle
_geom_angle_site_symmetry_1
_geom_angle_site_symmetry_3
C16 C15 C18 121.7(6) . .
C16 C15 C14 118.9(7) . .
C14 C15 C18 119.3(7) . .
C17 N1 C20 118.3(6) . 3_665
C10 N3 C9 118.5(5) . .
N3 C10 H10 118.0 . .
N3 C10 C11 124.1(6) . .
C11 C10 H10 118.0 . .
N3 C9 H9 109.7 . .
N3 C9 C4 108.5(5) . .
N3 C9 C8 109.9(6) . .
C4 C9 H9 109.7 . .
C8 C9 H9 109.7 . .
C8 C9 C4 109.4(5) . .
C12 C13 C17 119.5(7) . .
C12 C13 C14 119.9(6) . .
C14 C13 C17 120.6(7) . .
H24A C24 H24B 107.8 . .
C19 C24 H24A 109.1 . .
C19 C24 H24B 109.1 . .
C23 C24 H24A 109.1 . .
C23 C24 H24B 109.1 . .
C23 C24 C19 112.6(7) . .
C15 C18 H18 116.8 . .
N2 C18 C15 126.5(6) . .
N2 C18 H18 116.8 . .
C40 N7 C41 118.9(15) . .
C18 N2 C19 118.6(6) . .
C15 C16 H16 118.7 . .
C15 C16 C11 122.7(6) . .
C11 C16 H16 118.7 . .
C38 C37 C36 120.0 . .
C38 C37 C40 120.4(8) . .
C36 C37 C40 119.3(8) . .
C37 C38 H38 120.0 . .
C37 C38 C39 120.0 . .
C39 C38 H38 120.0 . .
C38 C39 H39 120.0 . .
C34 C39 C38 120.0 . .
C34 C39 H39 120.0 . .
C39 C34 C35 120.0 . .
C39 C34 N6 125.1(6) . .
C35 C34 N6 114.8(6) . .
C34 C35 H35 120.0 . .
C36 C35 C34 120.0 . .
C36 C35 H35 120.0 . .
C37 C36 H36 120.0 . .
C35 C36 C37 120.0 . .
C35 C36 H36 120.0 . .
C13 C12 H12 119.2 . .
C13 C12 C11 121.7(7) . .
C11 C12 H12 119.2 . .
C16 C11 C10 121.6(6) . .
C12 C11 C10 120.8(7) . .
C12 C11 C16 117.6(7) . .
N1 C20 H20 110.3 2_655 .
N1 C20 C21 108.5(5) 2_655 .
N1 C20 C19 108.8(5) 2_655 .
C21 C20 H20 110.3 . .
C19 C20 H20 110.3 . .
C19 C20 C21 108.5(6) . .
N1 C17 C13 123.0(7) . .
N1 C17 H17 118.5 . .
C13 C17 H17 118.5 . .
C20 C21 H21A 109.4 . .
C20 C21 H21B 109.4 . .
C20 C21 C22 111.1(6) . .
H21A C21 H21B 108.0 . .
C22 C21 H21A 109.4 . .
C22 C21 H21B 109.4 . .
H5A C5 H5B 108.1 . .
C4 C5 H5A 109.5 . .
C4 C5 H5B 109.5 . .
C6 C5 H5A 109.5 . .
C6 C5 H5B 109.5 . .
C6 C5 C4 110.7(7) . .
H42A C42 H42B 107.8 . .
C41 C42 H42A 109.0 . .
C41 C42 H42B 109.0 . .
C41 C42 N8 112.7(11) . .
N8 C42 H42A 109.0 . .
N8 C42 H42B 109.0 . .
C21 C22 H22A 109.3 . .
C21 C22 H22B 109.3 . .
H22A C22 H22B 107.9 . .
C23 C22 C21 111.7(8) . .
C23 C22 H22A 109.3 . .
C23 C22 H22B 109.3 . .
N7 C40 C37 121.2(15) . .
N7 C40 H40 119.4 . .
C37 C40 H40 119.4 . .
N7 C41 C42 112.9(13) . .
N7 C41 H41A 109.0 . .
N7 C41 H41B 109.0 . .
C42 C41 H41A 109.0 . .
C42 C41 H41B 109.0 . .
H41A C41 H41B 107.8 . .
C3 N4 C4 118.7(6) . .
C9 C4 H4 109.5 . .
C5 C4 C9 111.1(6) . .
C5 C4 H4 109.5 . .
N4 C4 C9 108.0(5) . .
N4 C4 C5 109.3(6) . .
N4 C4 H4 109.5 . .
C1 C2 C3 120.4(7) . .
C1 C2 C3 121.7(7) 3_665 .
C1 C2 C1 117.7(7) . 3_665
C24 C19 C20 109.6(6) . .
C24 C19 H19 109.1 . .
N2 C19 C24 109.5(6) . .
N2 C19 C20 110.4(5) . .
N2 C19 H19 109.1 . .
C20 C19 H19 109.1 . .
N4 C3 C2 121.8(6) . .
N4 C3 H3 119.1 . .
C2 C3 H3 119.1 . .
C15 C14 H14 120.4 . .
C13 C14 C15 119.3(7) . .
C13 C14 H14 120.4 . .
C2 C1 C2 122.3(7) . 2_655
C2 C1 H1 118.9 2_655 .
C2 C1 H1 118.9 . .
C24 C23 H23A 109.6 . .
C24 C23 H23B 109.6 . .
C22 C23 C24 110.1(8) . .
C22 C23 H23A 109.6 . .
C22 C23 H23B 109.6 . .
H23A C23 H23B 108.1 . .
C5 C6 H6A 109.1 . .
C5 C6 H6B 109.1 . .
C5 C6 C7 112.6(7) . .
H6A C6 H6B 107.8 . .
C7 C6 H6A 109.1 . .
C7 C6 H6B 109.1 . .
C6 C7 H7A 109.9 . .
C6 C7 H7B 109.9 . .
C6 C7 C8 109.0(8) . .
H7A C7 H7B 108.3 . .
C8 C7 H7A 109.9 . .
C8 C7 H7B 109.9 . .
C9 C8 C7 112.1(7) . .
C9 C8 H8A 109.2 . .
C9 C8 H8B 109.2 . .
C7 C8 H8A 109.2 . .
C7 C8 H8B 109.2 . .
H8A C8 H8B 107.9 . .
C48 C43 C44 120.0 . .
C48 C43 N6 113.08(19) . .
C44 C43 N6 126.92(19) . .
C43 C48 H48 120.0 . .
C43 C48 C47 120.0 . .
C47 C48 H48 120.0 . .
C48 C47 H47 120.0 . .
C46 C47 C48 120.0 . .
C46 C47 H47 120.0 . .
C47 C46 C47 117.96(16) . 11_556
C47 C46 H46 124.5 11_556 .
C47 C46 H46 117.5 . .
C47 C46 C45 120.0 . .
C45 C46 C47 2.1(3) . 11_556
C45 C46 C47 5.1(9) 11_556 .
C45 C46 C47 113.0(5) 11_556 11_556
C45 C46 H46 122.5 . .
C45 C46 H46 122.5 11_556 .
C45 C46 C45 115.1(7) 11_556 .
C44 C45 C46 120.0 . .
C43 C44 H44 120.0 . .
C45 C44 C43 120.0 . .
C45 C44 H44 120.0 . .
C34 N6 C34 130.0(13) 11_556 .
C43 N6 C34 115.0(8) . 11_556
C43 N6 C34 115.0(8) 11_556 11_556
C43 N6 C34 115.0(5) . .
C43 N6 C34 115.0(5) 11_556 .
C43 N6 C43 0.0 . 11_556
C31 N6 C34 125.0(6) . .
C31 N6 C34 6.2(8) 11_556 .
C31 N6 C34 125.0(9) 11_556 11_556
C31 N6 C34 6.2(10) . 11_556
C31 N6 C43 119.8(6) 11_556 .
C31 N6 C43 119.8(3) . .
C31 N6 C43 119.8(6) 11_556 11_556
C31 N6 C43 119.8(3) . 11_556
C31 N6 C31 120.4(9) . 11_556
C42 N8 C42 113.2(6) 2_665 3_565
C42 N8 C42 113.2(6) 2_665 .
C42 N8 C42 113.2(6) 3_565 .
C25 N8 C42 89.3(9) 11_556 3_565
C25 N8 C42 135.4(9) 12_456 .
C25 N8 C42 89.3(9) 10_566 .
C25 N8 C42 25.7(9) 11_556 .
C25 N8 C42 135.4(9) 10_566 3_565
C25 N8 C42 89.3(9) 12_456 2_665
C25 N8 C42 25.7(9) 10_566 2_665
C25 N8 C42 25.7(9) 12_456 3_565
C25 N8 C42 135.4(9) 11_556 2_665
C25 N8 C25 113.8(7) 12_456 10_566
C25 N8 C25 113.8(7) 12_456 11_556
C25 N8 C25 113.8(7) 10_566 11_556
N8 C25 H25A 108.5 10_566 .
N8 C25 H25B 108.5 10_566 .
N8 C25 C26 115.2(14) 10_566 .
H25A C25 H25B 107.5 . .
C26 C25 H25A 108.5 . .
C26 C25 H25B 108.5 . .
C25 C26 H26A 110.2 . .
C25 C26 H26B 110.2 . .
H26A C26 H26B 108.5 . .
N5 C26 C25 107.4(16) . .
N5 C26 H26A 110.2 . .
N5 C26 H26B 110.2 . .
C27 N5 C26 116.5(18) . .
N5 C27 H27 125.4 . .
N5 C27 C28 109.2(16) . .
C28 C27 H27 125.4 . .
C27 C28 C29 107.4(12) . .
C27 C28 C33 132.6(12) . .
C29 C28 C33 120.0 . .
C28 C29 H29 120.0 . .
C30 C29 C28 120.0 . .
C30 C29 H29 120.0 . .
C29 C30 H30 120.0 . .
C29 C30 C31 120.0 . .
C31 C30 H30 120.0 . .
C30 C31 N6 125.0(6) . .
C32 C31 N6 114.9(6) . .
C32 C31 C30 120.0 . .
C31 C32 H32 120.0 . .
C31 C32 C33 120.0 . .
C33 C32 H32 120.0 . .
C28 C33 H33 120.0 . .
C32 C33 C28 120.0 . .
C32 C33 H33 120.0 . .

loop_
_geom_bond_atom_site_label_1
_geom_bond_atom_site_label_2
_geom_bond_distance
_geom_bond_site_symmetry_2
C15 C18 1.463(9) .
C15 C16 1.368(8) .
C15 C14 1.407(8) .
N1 C20 1.438(8) 3_665
N1 C17 1.242(8) .
N3 C10 1.262(7) .
N3 C9 1.453(7) .
C10 H10 0.9300 .
C10 C11 1.457(9) .
C9 H9 0.9800 .
C9 C4 1.536(8) .
C9 C8 1.497(9) .
C13 C12 1.375(9) .
C13 C17 1.477(9) .
C13 C14 1.406(9) .
C24 H24A 0.9700 .
C24 H24B 0.9700 .
C24 C19 1.515(8) .
C24 C23 1.493(11) .
C18 H18 0.9300 .
C18 N2 1.223(7) .
N7 C40 1.232(17) .
N7 C41 1.450(18) .
N2 C19 1.461(8) .
C16 H16 0.9300 .
C16 C11 1.398(9) .
C37 C38 1.3900 .
C37 C36 1.3900 .
C37 C40 1.573(18) .
C38 H38 0.9300 .
C38 C39 1.3900 .
C39 H39 0.9300 .
C39 C34 1.3900 .
C34 C35 1.3900 .
C34 N6 1.456(4) .
C35 H35 0.9300 .
C35 C36 1.3900 .
C36 H36 0.9300 .
C12 H12 0.9300 .
C12 C11 1.384(9) .
C20 N1 1.438(8) 2_655
C20 H20 0.9800 .
C20 C21 1.539(10) .
C20 C19 1.517(9) .
C17 H17 0.9300 .
C21 H21A 0.9700 .
C21 H21B 0.9700 .
C21 C22 1.544(11) .
C5 H5A 0.9700 .
C5 H5B 0.9700 .
C5 C4 1.511(8) .
C5 C6 1.493(11) .
C42 H42A 0.9700 .
C42 H42B 0.9700 .
C42 C41 1.454(19) .
C42 N8 1.491(15) .
C22 H22A 0.9700 .
C22 H22B 0.9700 .
C22 C23 1.480(13) .
C40 H40 0.9300 .
C41 H41A 0.9700 .
C41 H41B 0.9700 .
N4 C4 1.452(8) .
N4 C3 1.253(8) .
C4 H4 0.9800 .
C2 C3 1.470(8) .
C2 C1 1.380(8) 3_665
C2 C1 1.368(8) .
C19 H19 0.9800 .
C3 H3 0.9300 .
C14 H14 0.9300 .
C1 C2 1.380(8) 2_655
C1 H1 0.9300 .
C23 H23A 0.9700 .
C23 H23B 0.9700 .
C6 H6A 0.9700 .
C6 H6B 0.9700 .
C6 C7 1.513(12) .
C7 H7A 0.9700 .
C7 H7B 0.9700 .
C7 C8 1.518(12) .
C8 H8A 0.9700 .
C8 H8B 0.9700 .
C43 C48 1.3899 .
C43 C44 1.3901 .
C43 N6 1.449(8) .
C48 H48 0.9300 .
C48 C47 1.3900 .
C47 H47 0.9300 .
C47 C46 1.3900 .
C46 C47 1.967(12) 11_556
C46 H46 0.9300 .
C46 C45 1.3900 .
C46 C45 0.818(11) 11_556
C45 C44 1.3900 .
C44 H44 0.9300 .
N6 C34 1.456(6) 11_556
N6 C43 1.449(8) 11_556
N6 C31 1.406(4) .
N6 C31 1.406(7) 11_556
N8 C42 1.491(15) 2_665
N8 C42 1.491(15) 3_565
N8 C25 1.410(17) 11_556
N8 C25 1.410(17) 10_566
N8 C25 1.410(17) 12_456
C25 N8 1.410(17) 10_566
C25 H25A 0.9700 .
C25 H25B 0.9700 .
C25 C26 1.57(3) .
C26 H26A 0.9700 .
C26 H26B 0.9700 .
C26 N5 1.50(3) .
N5 C27 1.35(2) .
C27 H27 0.9300 .
C27 C28 1.352(17) .
C28 C29 1.3900 .
C28 C33 1.3900 .
C29 H29 0.9300 .
C29 C30 1.3900 .
C30 H30 0.9300 .
C30 C31 1.3900 .
C31 C32 1.3900 .
C32 H32 0.9300 .
C32 C33 1.3900 .
C33 H33 0.9300 .

loop_
_geom_torsion_atom_site_label_1
_geom_torsion_atom_site_label_2
_geom_torsion_atom_site_label_3
_geom_torsion_atom_site_label_4
_geom_torsion
_geom_torsion_site_symmetry_1
_geom_torsion_site_symmetry_2
_geom_torsion_site_symmetry_3
_geom_torsion_site_symmetry_4
C15 C18 N2 C19 179.3(6) . . . .
C15 C16 C11 C10 -179.6(6) . . . .
C15 C16 C11 C12 -0.7(9) . . . .
N1 C20 C21 C22 -174.5(8) 2_655 . . .
N1 C20 C19 C24 175.9(6) 2_655 . . .
N1 C20 C19 N2 -63.5(7) 2_655 . . .
N3 C10 C11 C16 9.2(10) . . . .
N3 C10 C11 C12 -169.7(6) . . . .
N3 C9 C4 C5 176.3(5) . . . .
N3 C9 C4 N4 -63.8(6) . . . .
N3 C9 C8 C7 -176.9(7) . . . .
C10 N3 C9 C4 117.6(6) . . . .
C10 N3 C9 C8 -122.8(6) . . . .
C9 N3 C10 C11 177.7(6) . . . .
C13 C12 C11 C10 177.5(6) . . . .
C13 C12 C11 C16 -1.4(9) . . . .
C18 C15 C16 C11 178.3(6) . . . .
C18 C15 C14 C13 -177.9(6) . . . .
C18 N2 C19 C24 -119.1(7) . . . .
C18 N2 C19 C20 120.2(7) . . . .
C16 C15 C18 N2 -171.7(7) . . . .
C16 C15 C14 C13 -1.8(9) . . . .
C37 C38 C39 C34 0.0 . . . .
C38 C37 C36 C35 0.0 . . . .
C38 C37 C40 N7 7.9(18) . . . .
C38 C39 C34 C35 0.0 . . . .
C38 C39 C34 N6 175.6(10) . . . .
C39 C34 C35 C36 0.0 . . . .
C39 C34 N6 C34 -147.2(14) . . . 11_556
C39 C34 N6 C43 32.8(7) . . . .
C39 C34 N6 C43 32.8(7) . . . 11_556
C39 C34 N6 C31 -151.8(6) . . . .
C39 C34 N6 C31 -109(9) . . . 11_556
C34 C35 C36 C37 0.0 . . . .
C34 N6 C31 C30 59.3(8) . . . .
C34 N6 C31 C30 -86(8) 11_556 . . .
C34 N6 C31 C32 92(8) 11_556 . . .
C34 N6 C31 C32 -123.2(7) . . . .
C35 C34 N6 C34 28.6(8) . . . 11_556
C35 C34 N6 C43 -151.4(4) . . . .
C35 C34 N6 C43 -151.4(4) . . . 11_556
C35 C34 N6 C31 67(9) . . . 11_556
C35 C34 N6 C31 24.0(9) . . . .
C36 C37 C38 C39 0.0 . . . .
C36 C37 C40 N7 -178.8(12) . . . .
C12 C13 C17 N1 6.0(10) . . . .
C12 C13 C14 C15 -0.2(10) . . . .
C20 N1 C17 C13 177.7(6) 3_665 . . .
C20 C21 C22 C23 55.7(12) . . . .
C17 C13 C12 C11 -176.1(6) . . . .
C17 C13 C14 C15 177.7(6) . . . .
C21 C20 C19 C24 58.0(7) . . . .
C21 C20 C19 N2 178.7(5) . . . .
C21 C22 C23 C24 -54.6(12) . . . .
C5 C6 C7 C8 -56.1(10) . . . .
C40 N7 C41 C42 -132.4(15) . . . .
C40 C37 C38 C39 173.3(10) . . . .
C40 C37 C36 C35 -173.4(9) . . . .
C41 N7 C40 C37 176.4(11) . . . .
C41 C42 N8 C42 -136.1(14) . . . 3_565
C41 C42 N8 C42 93.2(18) . . . 2_665
C41 C42 N8 C25 -152.2(15) . . . 12_456
C41 C42 N8 C25 -113(3) . . . 11_556
C41 C42 N8 C25 83.6(14) . . . 10_566
C4 C9 C8 C7 -57.9(8) . . . .
C4 C5 C6 C7 56.1(10) . . . .
C4 N4 C3 C2 178.0(5) . . . .
C19 C24 C23 C22 57.6(11) . . . .
C19 C20 C21 C22 -56.5(9) . . . .
C3 N4 C4 C9 117.5(6) . . . .
C3 N4 C4 C5 -121.5(7) . . . .
C3 C2 C1 C2 174.8(4) . . . 2_655
C14 C15 C18 N2 4.2(10) . . . .
C14 C15 C16 C11 2.3(10) . . . .
C14 C13 C12 C11 1.9(10) . . . .
C14 C13 C17 N1 -172.0(7) . . . .
C1 C2 C3 N4 8.1(9) 3_665 . . .
C1 C2 C3 N4 -168.5(6) . . . .
C1 C2 C1 C2 -2.0(11) 3_665 . . 2_655
C23 C24 C19 N2 178.8(8) . . . .
C23 C24 C19 C20 -60.0(9) . . . .
C6 C5 C4 C9 -55.6(9) . . . .
C6 C5 C4 N4 -174.7(7) . . . .
C6 C7 C8 C9 57.4(9) . . . .
C8 C9 C4 C5 56.4(7) . . . .
C8 C9 C4 N4 176.3(6) . . . .
C43 C48 C47 C46 0.0 . . . .
C43 N6 C31 C30 -125.5(5) . . . .
C43 N6 C31 C30 -125.5(5) 11_556 . . .
C43 N6 C31 C32 52.0(6) 11_556 . . .
C43 N6 C31 C32 52.0(6) . . . .
C48 C43 C44 C45 0.0 . . . .
C48 C43 N6 C34 -142.7(10) . . . 11_556
C48 C43 N6 C34 37.3(5) . . . .
C48 C43 N6 C43 0(100) . . . 11_556
C48 C43 N6 C31 -138.3(5) . . . .
C48 C43 N6 C31 41.7(10) . . . 11_556
C48 C47 C46 C47 0.6(9) . . . 11_556
C48 C47 C46 C45 18(22) . . . 11_556
C48 C47 C46 C45 0.0 . . . .
C47 C46 C45 C44 -16(23) 11_556 . . .
C47 C46 C45 C44 0.0 . . . .
C46 C45 C44 C43 0.0 . . . .
C45 C46 C45 C44 -2(2) 11_556 . . .
C44 C43 C48 C47 0.0 . . . .
C44 C43 N6 C34 -143.1(6) . . . .
C44 C43 N6 C34 36.9(11) . . . 11_556
C44 C43 N6 C43 0(100) . . . 11_556
C44 C43 N6 C31 -138.7(10) . . . 11_556
C44 C43 N6 C31 41.3(5) . . . .
N6 C34 C35 C36 -176.0(9) . . . .
N6 C43 C48 C47 179.7(4) . . . .
N6 C43 C44 C45 -179.6(5) . . . .
N6 C31 C32 C33 -177.6(4) . . . .
N8 C42 C41 N7 70.0(16) . . . .
N8 C25 C26 N5 77(2) 10_566 . . .
C25 C26 N5 C27 -114.6(18) . . . .
C26 N5 C27 C28 -169.4(13) . . . .
N5 C27 C28 C29 155.6(11) . . . .
N5 C27 C28 C33 -24.7(11) . . . .
C27 C28 C29 C30 179.74(9) . . . .
C27 C28 C33 C32 -179.66(11) . . . .
C28 C29 C30 C31 0.0 . . . .
C29 C28 C33 C32 0.0 . . . .
C29 C30 C31 N6 177.4(4) . . . .
C29 C30 C31 C32 0.0 . . . .
C30 C31 C32 C33 0.0 . . . .
C31 N6 C31 C30 54.5(11) 11_556 . . .
C31 N6 C31 C32 -128.0(11) 11_556 . . .
C31 C32 C33 C28 0.0 . . . .
C33 C28 C29 C30 0.0 . . . .
